data_4134419
loop_
_publ_author_name
'Hermann, Alexander'
'Arrowsmith, Merle'
'Trujillo-Gonzalez, Daniel E'
'Jim\'enez-Halla, J Oscar C'
'Vargas, Alfredo'
'Braunschweig, Holger'

_publ_section_title
;
 Trapping of a Borirane Intermediate in the Reductive Coupling of an
 Arylborane to a Diborene.
;
_journal_issue 12
_journal_name_full 'Journal of the American Chemical Society'
_journal_page_first 5562
_journal_page_last 5567
_journal_paper_doi 10.1021/jacs.0c02306
_journal_volume 142
_journal_year 2020
_chemical_formula_moiety 'C37 H50 B F6 N3'
_chemical_formula_sum 'C37 H50 B F6 N3'
_chemical_formula_weight 661.61
_space_group_crystal_system triclinic
_space_group_IT_number 2
_space_group_name_Hall '-P 1'
_space_group_name_H-M_alt 'P -1'
_atom_sites_solution_hydrogens geom
_atom_sites_solution_primary dual
_atom_sites_solution_secondary difmap
_audit_creation_method SHELXL-2016/6
_cell_angle_alpha 85.773(16)
_cell_angle_beta 69.850(10)
_cell_angle_gamma 81.738(13)
_cell_formula_units_Z 2
_cell_length_a 11.5551(19)
_cell_length_b 12.353(3)
_cell_length_c 13.320(3)
_cell_measurement_reflns_used 9887
_cell_measurement_temperature 100(2)
_cell_measurement_theta_max 26.68
_cell_measurement_theta_min 2.36
_cell_volume 1765.8(7)
_computing_cell_refinement 'Saint+ ver. V8.37A (Bruker AXS)'
_computing_data_collection 'APEX2 ver. 2014.9 (Bruker AXS)'
_computing_data_reduction 'Saint+ ver. V8.37A (Bruker AXS)'
_computing_molecular_graphics 'ShelXLe (Huebschle et all, 2011)'
_computing_publication_material 'SHELXL-2016/6 (Sheldrick, 2016)'
_computing_structure_refinement 'SHELXL-2016/6 (Sheldrick, 2016)'
_computing_structure_solution 'SHELXT (Sheldrick, 2014)'
_diffrn_ambient_temperature 100(2)
_diffrn_detector 'CMOS area detector (Photon II)'
_diffrn_detector_area_resol_mean 7.5
_diffrn_measured_fraction_theta_full 0.999
_diffrn_measured_fraction_theta_max 0.999
_diffrn_measurement_device_type 'Bruker D8 Quest'
_diffrn_measurement_method '\f and \w scans'
_diffrn_radiation_monochromator 'multi-layer mirror'
_diffrn_radiation_type MoK\a
_diffrn_radiation_wavelength 0.71073
_diffrn_reflns_av_R_equivalents 0.0786
_diffrn_reflns_av_unetI/netI 0.0484
_diffrn_reflns_Laue_measured_fraction_full 0.999
_diffrn_reflns_Laue_measured_fraction_max 0.999
_diffrn_reflns_limit_h_max 14
_diffrn_reflns_limit_h_min -14
_diffrn_reflns_limit_k_max 15
_diffrn_reflns_limit_k_min -15
_diffrn_reflns_limit_l_max 16
_diffrn_reflns_limit_l_min -16
_diffrn_reflns_number 41312
_diffrn_reflns_point_group_measured_fraction_full 0.999
_diffrn_reflns_point_group_measured_fraction_max 0.999
_diffrn_reflns_theta_full 26.000
_diffrn_reflns_theta_max 26.022
_diffrn_reflns_theta_min 2.037
_diffrn_source 'microfocus sealed tube (Incoatec ImS)'
_exptl_absorpt_coefficient_mu 0.094
_exptl_absorpt_correction_T_max 0.7454
_exptl_absorpt_correction_T_min 0.7089
_exptl_absorpt_correction_type multi-scan
_exptl_absorpt_process_details 'SadAbs 2016/2 (Bruker AXS)'
_exptl_crystal_colour red
_exptl_crystal_density_diffrn 1.244
_exptl_crystal_description block
_exptl_crystal_F_000 704
_exptl_crystal_size_max 0.162
_exptl_crystal_size_mid 0.119
_exptl_crystal_size_min 0.118
_refine_diff_density_max 0.236
_refine_diff_density_min -0.226
_refine_diff_density_rms 0.042
_refine_ls_extinction_method none
_refine_ls_goodness_of_fit_ref 1.028
_refine_ls_hydrogen_treatment constr
_refine_ls_matrix_type full
_refine_ls_number_parameters 436
_refine_ls_number_reflns 6963
_refine_ls_number_restraints 0
_refine_ls_restrained_S_all 1.028
_refine_ls_R_factor_all 0.0591
_refine_ls_R_factor_gt 0.0393
_refine_ls_shift/su_max 0.000
_refine_ls_shift/su_mean 0.000
_refine_ls_structure_factor_coef Fsqd
_refine_ls_weighting_details 'w=1/[\s^2^(Fo^2^)+(0.0406P)^2^+0.4859P] where P=(Fo^2^+2Fc^2^)/3'
_refine_ls_weighting_scheme calc
_refine_ls_wR_factor_gt 0.0903
_refine_ls_wR_factor_ref 0.0983
_reflns_Friedel_coverage 0.000
_reflns_number_gt 5428
_reflns_number_total 6963
_reflns_threshold_expression 'I > 2\s(I)'
_cod_data_source_file ja0c02306_si_002.cif
_cod_data_source_block test_a
_cod_depositor_comments 'Adding full bibliography for 4134419--4134425.cif.'
_cod_database_code 4134419
_shelx_shelxl_version_number 2016/6
_shelx_space_group_comment
;
The symmetry employed for this shelxl refinement is uniquely defined
by the following loop, which should always be used as a source of
symmetry information in preference to the above space-group names.
They are only intended as comments.
;
_shelx_estimated_absorpt_t_min 0.985
_shelx_estimated_absorpt_t_max 0.989

loop_
_space_group_symop_operation_xyz
'x, y, z'
'-x, -y, -z'

loop_
_atom_site_label
_atom_site_type_symbol
_atom_site_fract_x
_atom_site_fract_y
_atom_site_fract_z
_atom_site_U_iso_or_equiv
_atom_site_adp_type
_atom_site_occupancy
_atom_site_site_symmetry_order
_atom_site_calc_flag
_atom_site_refinement_flags_posn
_atom_site_refinement_flags_adp
_atom_site_refinement_flags_occupancy
_atom_site_disorder_assembly
_atom_site_disorder_group
B1 B 0.32636(14) 0.24337(13) 0.76869(13) 0.0166(3) Uani 1 1 d . . . . .
N1 N 0.15766(10) 0.14617(9) 0.72988(9) 0.0171(3) Uani 1 1 d . . . . .
F1 F 0.43940(9) 0.57785(8) 0.93880(8) 0.0364(2) Uani 1 1 d . . . . .
C1 C 0.30134(12) 0.37457(11) 0.76660(11) 0.0165(3) Uani 1 1 d . . . . .
N2 N 0.44302(10) 0.20334(9) 0.90947(9) 0.0177(3) Uani 1 1 d . . . . .
F2 F 0.57894(8) 0.55342(8) 0.78455(9) 0.0401(3) Uani 1 1 d . . . . .
C2 C 0.37679(13) 0.43378(12) 0.80152(12) 0.0197(3) Uani 1 1 d . . . . .
H2 H 0.434985 0.392978 0.830148 0.024 Uiso 1 1 calc R U . . .
C3 C 0.37139(13) 0.54640(12) 0.79675(11) 0.0196(3) Uani 1 1 d . . . . .
N3 N 0.56668(10) 0.21870(10) 0.74706(9) 0.0187(3) Uani 1 1 d . . . . .
F3 F 0.45574(9) 0.70405(7) 0.81747(8) 0.0367(2) Uani 1 1 d . . . . .
C4 C 0.28665(13) 0.61191(12) 0.75878(11) 0.0197(3) Uani 1 1 d . . . . .
H4 H 0.282106 0.689429 0.755392 0.024 Uiso 1 1 calc R U . . .
F4 F 0.12417(10) 0.73134(7) 0.67715(9) 0.0415(3) Uani 1 1 d . . . . .
C5 C 0.20885(12) 0.55814(11) 0.72601(11) 0.0175(3) Uani 1 1 d . . . . .
F5 F 0.11169(8) 0.59341(8) 0.59516(7) 0.0309(2) Uani 1 1 d . . . . .
C6 C 0.21648(12) 0.44449(11) 0.72809(11) 0.0166(3) Uani 1 1 d . . . . .
H6 H 0.162335 0.412384 0.702543 0.020 Uiso 1 1 calc R U . . .
F6 F -0.00407(8) 0.61771(8) 0.75796(7) 0.0343(2) Uani 1 1 d . . . . .
C7 C 0.46013(14) 0.59501(12) 0.83353(13) 0.0253(3) Uani 1 1 d . . . . .
C8 C 0.11124(13) 0.62430(12) 0.68950(12) 0.0217(3) Uani 1 1 d . . . . .
C9 C 0.27006(12) 0.15006(11) 0.74940(11) 0.0159(3) Uani 1 1 d . . . . .
C10 C 0.12179(13) 0.03511(12) 0.73148(13) 0.0223(3) Uani 1 1 d . . . . .
C11 C 0.24910(13) -0.03241(12) 0.70427(13) 0.0226(3) Uani 1 1 d . . . . .
H11A H 0.287936 -0.039668 0.625834 0.027 Uiso 1 1 calc R U . . .
H11B H 0.241388 -0.106539 0.737619 0.027 Uiso 1 1 calc R U . . .
C12 C 0.32871(13) 0.02787(11) 0.74794(12) 0.0198(3) Uani 1 1 d . . . . .
C13 C 0.06029(16) 0.02299(13) 0.64890(15) 0.0340(4) Uani 1 1 d . . . . .
H13A H 0.042290 -0.052489 0.651261 0.051 Uiso 1 1 calc R U . . .
H13B H 0.116420 0.040626 0.577359 0.051 Uiso 1 1 calc R U . . .
H13C H -0.017335 0.073051 0.665067 0.051 Uiso 1 1 calc R U . . .
C14 C 0.03278(15) 0.00131(13) 0.84099(14) 0.0324(4) Uani 1 1 d . . . . .
H14A H 0.024080 -0.076471 0.841201 0.049 Uiso 1 1 calc R U . . .
H14B H -0.048712 0.044909 0.854734 0.049 Uiso 1 1 calc R U . . .
H14C H 0.066204 0.013921 0.896893 0.049 Uiso 1 1 calc R U . . .
C16 C 0.46347(14) 0.00515(13) 0.67218(15) 0.0324(4) Uani 1 1 d . . . . .
H16A H 0.486444 -0.073885 0.662628 0.049 Uiso 1 1 calc R U . . .
H16B H 0.518845 0.033190 0.702820 0.049 Uiso 1 1 calc R U . . .
H16C H 0.471167 0.041638 0.602724 0.049 Uiso 1 1 calc R U . . .
C15 C 0.32556(16) -0.01764(12) 0.85924(14) 0.0289(4) Uani 1 1 d . . . . .
H15A H 0.345914 -0.097429 0.857021 0.043 Uiso 1 1 calc R U . . .
H15B H 0.242305 0.001473 0.911200 0.043 Uiso 1 1 calc R U . . .
H15C H 0.386459 0.013993 0.880476 0.043 Uiso 1 1 calc R U . . .
C17 C 0.07881(12) 0.23944(11) 0.71088(11) 0.0166(3) Uani 1 1 d . . . . .
C18 C 0.09835(13) 0.27685(12) 0.60439(12) 0.0212(3) Uani 1 1 d . . . . .
C19 C 0.01544(14) 0.36253(12) 0.58564(13) 0.0252(3) Uani 1 1 d . . . . .
H19 H 0.026819 0.388285 0.514311 0.030 Uiso 1 1 calc R U . . .
C20 C -0.08315(14) 0.41100(12) 0.66857(13) 0.0266(4) Uani 1 1 d . . . . .
H20 H -0.140285 0.467759 0.653773 0.032 Uiso 1 1 calc R U . . .
C21 C -0.09848(13) 0.37693(12) 0.77270(13) 0.0234(3) Uani 1 1 d . . . . .
H21 H -0.165279 0.411944 0.829305 0.028 Uiso 1 1 calc R U . . .
C22 C -0.01751(12) 0.29173(11) 0.79668(12) 0.0187(3) Uani 1 1 d . . . . .
C23 C -0.03191(13) 0.26434(12) 0.91302(12) 0.0216(3) Uani 1 1 d . . . . .
H23 H 0.030683 0.200165 0.915442 0.026 Uiso 1 1 calc R U . . .
C24 C -0.16160(14) 0.23388(13) 0.97767(13) 0.0279(4) Uani 1 1 d . . . . .
H24A H -0.165113 0.212254 1.050842 0.042 Uiso 1 1 calc R U . . .
H24B H -0.178475 0.172809 0.944017 0.042 Uiso 1 1 calc R U . . .
H24C H -0.224040 0.297117 0.979442 0.042 Uiso 1 1 calc R U . . .
C25 C -0.00736(15) 0.36041(14) 0.96649(13) 0.0294(4) Uani 1 1 d . . . . .
H25A H -0.014013 0.339564 1.040511 0.044 Uiso 1 1 calc R U . . .
H25B H -0.068730 0.423880 0.965973 0.044 Uiso 1 1 calc R U . . .
H25C H 0.076320 0.379107 0.927116 0.044 Uiso 1 1 calc R U . . .
C26 C 0.21148(15) 0.23257(13) 0.51116(12) 0.0281(4) Uani 1 1 d . . . . .
H26 H 0.248215 0.161767 0.535815 0.034 Uiso 1 1 calc R U . . .
C27 C 0.31067(16) 0.31106(15) 0.47987(13) 0.0362(4) Uani 1 1 d . . . . .
H27A H 0.382749 0.280967 0.420322 0.054 Uiso 1 1 calc R U . . .
H27B H 0.336417 0.319960 0.541296 0.054 Uiso 1 1 calc R U . . .
H27C H 0.276135 0.382339 0.458030 0.054 Uiso 1 1 calc R U . . .
C28 C 0.17896(19) 0.20930(17) 0.41298(14) 0.0436(5) Uani 1 1 d . . . . .
H28A H 0.252135 0.170819 0.360102 0.065 Uiso 1 1 calc R U . . .
H28B H 0.152781 0.278531 0.381379 0.065 Uiso 1 1 calc R U . . .
H28C H 0.111224 0.163686 0.434802 0.065 Uiso 1 1 calc R U . . .
C29 C 0.44572(12) 0.21313(11) 0.80619(11) 0.0166(3) Uani 1 1 d . . . . .
C30 C 0.56030(13) 0.20543(12) 0.91375(12) 0.0221(3) Uani 1 1 d . . . . .
H30 H 0.582376 0.201169 0.976475 0.027 Uiso 1 1 calc R U . . .
C31 C 0.63743(13) 0.21463(12) 0.81238(12) 0.0225(3) Uani 1 1 d . . . . .
H31 H 0.724368 0.217744 0.789991 0.027 Uiso 1 1 calc R U . . .
C32 C 0.32807(13) 0.20200(13) 1.00459(12) 0.0233(3) Uani 1 1 d . . . . .
H32 H 0.260918 0.182721 0.980359 0.028 Uiso 1 1 calc R U . . .
C33 C 0.28636(15) 0.31452(14) 1.05341(13) 0.0313(4) Uani 1 1 d . . . . .
H33A H 0.211485 0.311716 1.116578 0.047 Uiso 1 1 calc R U . . .
H33B H 0.268057 0.367520 1.000739 0.047 Uiso 1 1 calc R U . . .
H33C H 0.352651 0.336835 1.074393 0.047 Uiso 1 1 calc R U . . .
C34 C 0.34803(16) 0.11498(15) 1.08609(13) 0.0356(4) Uani 1 1 d . . . . .
H34A H 0.268664 0.107978 1.143264 0.053 Uiso 1 1 calc R U . . .
H34B H 0.407204 0.136208 1.116625 0.053 Uiso 1 1 calc R U . . .
H34C H 0.381087 0.044729 1.050874 0.053 Uiso 1 1 calc R U . . .
C35 C 0.61419(13) 0.23213(12) 0.62882(12) 0.0232(3) Uani 1 1 d . . . . .
H35 H 0.552185 0.208522 0.600682 0.028 Uiso 1 1 calc R U . . .
C36 C 0.73635(15) 0.15839(15) 0.58204(14) 0.0347(4) Uani 1 1 d . . . . .
H36A H 0.759291 0.158061 0.504040 0.052 Uiso 1 1 calc R U . . .
H36B H 0.726769 0.083775 0.611321 0.052 Uiso 1 1 calc R U . . .
H36C H 0.801617 0.185865 0.600673 0.052 Uiso 1 1 calc R U . . .
C37 C 0.62832(15) 0.35100(14) 0.59404(13) 0.0319(4) Uani 1 1 d . . . . .
H37A H 0.659170 0.357046 0.515742 0.048 Uiso 1 1 calc R U . . .
H37B H 0.687394 0.376648 0.622039 0.048 Uiso 1 1 calc R U . . .
H37C H 0.547486 0.395899 0.621939 0.048 Uiso 1 1 calc R U . . .

loop_
_atom_site_aniso_label
_atom_site_aniso_U_11
_atom_site_aniso_U_22
_atom_site_aniso_U_33
_atom_site_aniso_U_23
_atom_site_aniso_U_13
_atom_site_aniso_U_12
B1 0.0169(7) 0.0166(8) 0.0168(8) -0.0003(6) -0.0069(6) -0.0009(6)
N1 0.0178(6) 0.0128(6) 0.0234(6) -0.0015(5) -0.0101(5) -0.0025(4)
F1 0.0447(6) 0.0385(6) 0.0382(6) -0.0029(4) -0.0272(5) -0.0106(4)
C1 0.0153(6) 0.0168(7) 0.0167(7) -0.0007(5) -0.0046(5) -0.0018(5)
N2 0.0175(6) 0.0177(6) 0.0194(6) -0.0011(5) -0.0083(5) -0.0016(5)
F2 0.0208(5) 0.0390(6) 0.0645(7) -0.0214(5) -0.0160(5) -0.0023(4)
C2 0.0185(7) 0.0181(7) 0.0239(8) -0.0016(6) -0.0098(6) 0.0005(5)
C3 0.0190(7) 0.0188(7) 0.0229(8) -0.0037(6) -0.0083(6) -0.0032(5)
N3 0.0159(6) 0.0197(6) 0.0213(6) -0.0026(5) -0.0067(5) -0.0026(5)
F3 0.0430(6) 0.0175(5) 0.0618(7) -0.0019(4) -0.0314(5) -0.0083(4)
C4 0.0214(7) 0.0142(7) 0.0231(8) -0.0011(6) -0.0069(6) -0.0023(5)
F4 0.0498(6) 0.0162(5) 0.0740(8) 0.0092(5) -0.0422(6) -0.0049(4)
C5 0.0173(6) 0.0185(7) 0.0155(7) 0.0007(6) -0.0044(5) -0.0015(5)
F5 0.0320(5) 0.0381(5) 0.0273(5) 0.0025(4) -0.0174(4) -0.0020(4)
C6 0.0165(6) 0.0178(7) 0.0159(7) -0.0006(6) -0.0049(5) -0.0049(5)
F6 0.0190(4) 0.0425(6) 0.0356(5) 0.0016(4) -0.0058(4) 0.0051(4)
C7 0.0263(8) 0.0172(7) 0.0360(9) -0.0036(6) -0.0152(7) -0.0007(6)
C8 0.0241(7) 0.0172(7) 0.0261(8) 0.0020(6) -0.0111(6) -0.0044(6)
C9 0.0168(6) 0.0160(7) 0.0149(7) -0.0004(5) -0.0061(5) -0.0002(5)
C10 0.0223(7) 0.0152(7) 0.0334(9) -0.0022(6) -0.0136(6) -0.0039(6)
C11 0.0259(7) 0.0151(7) 0.0295(8) -0.0035(6) -0.0126(6) -0.0012(6)
C12 0.0199(7) 0.0139(7) 0.0272(8) -0.0019(6) -0.0102(6) -0.0013(5)
C13 0.0383(9) 0.0215(8) 0.0558(11) -0.0064(8) -0.0324(8) -0.0028(7)
C14 0.0257(8) 0.0194(8) 0.0491(11) 0.0017(7) -0.0077(7) -0.0068(6)
C16 0.0226(8) 0.0210(8) 0.0507(11) -0.0125(7) -0.0074(7) -0.0002(6)
C15 0.0399(9) 0.0170(8) 0.0396(10) 0.0051(7) -0.0257(8) -0.0069(6)
C17 0.0179(6) 0.0145(7) 0.0224(7) 0.0004(6) -0.0123(6) -0.0049(5)
C18 0.0253(7) 0.0204(7) 0.0233(8) -0.0014(6) -0.0136(6) -0.0062(6)
C19 0.0313(8) 0.0243(8) 0.0276(8) 0.0070(6) -0.0196(7) -0.0078(6)
C20 0.0240(8) 0.0195(8) 0.0425(10) 0.0051(7) -0.0201(7) -0.0039(6)
C21 0.0166(7) 0.0194(8) 0.0339(9) -0.0004(6) -0.0084(6) -0.0017(6)
C22 0.0169(6) 0.0165(7) 0.0255(8) -0.0002(6) -0.0092(6) -0.0061(5)
C23 0.0192(7) 0.0220(8) 0.0224(8) -0.0008(6) -0.0053(6) -0.0037(6)
C24 0.0242(8) 0.0300(9) 0.0263(8) -0.0001(7) -0.0032(6) -0.0070(6)
C25 0.0287(8) 0.0345(9) 0.0239(8) -0.0054(7) -0.0045(7) -0.0092(7)
C26 0.0359(9) 0.0299(9) 0.0190(8) -0.0021(6) -0.0109(7) -0.0011(7)
C27 0.0353(9) 0.0446(11) 0.0229(9) -0.0003(8) -0.0020(7) -0.0071(8)
C28 0.0593(12) 0.0493(12) 0.0250(9) -0.0083(8) -0.0181(9) -0.0022(9)
C29 0.0187(7) 0.0111(7) 0.0208(7) -0.0023(5) -0.0074(6) -0.0015(5)
C30 0.0201(7) 0.0246(8) 0.0262(8) -0.0022(6) -0.0139(6) -0.0017(6)
C31 0.0161(7) 0.0238(8) 0.0301(8) -0.0049(6) -0.0109(6) -0.0006(6)
C32 0.0183(7) 0.0314(8) 0.0199(8) -0.0017(6) -0.0049(6) -0.0047(6)
C33 0.0237(8) 0.0417(10) 0.0272(9) -0.0109(7) -0.0061(7) -0.0013(7)
C34 0.0372(9) 0.0448(11) 0.0246(9) 0.0068(8) -0.0104(7) -0.0083(8)
C35 0.0209(7) 0.0297(8) 0.0189(8) -0.0025(6) -0.0053(6) -0.0057(6)
C36 0.0294(9) 0.0372(10) 0.0292(9) -0.0077(7) 0.0002(7) 0.0002(7)
C37 0.0277(8) 0.0351(9) 0.0279(9) 0.0030(7) -0.0033(7) -0.0056(7)

loop_
_atom_type_symbol
_atom_type_description
_atom_type_scat_dispersion_real
_atom_type_scat_dispersion_imag
_atom_type_scat_source
C C 0.0033 0.0016 'International Tables Vol C Tables 4.2.6.8 and 6.1.1.4'
H H 0.0000 0.0000 'International Tables Vol C Tables 4.2.6.8 and 6.1.1.4'
B B 0.0013 0.0007 'International Tables Vol C Tables 4.2.6.8 and 6.1.1.4'
N N 0.0061 0.0033 'International Tables Vol C Tables 4.2.6.8 and 6.1.1.4'
F F 0.0171 0.0103 'International Tables Vol C Tables 4.2.6.8 and 6.1.1.4'

loop_
_exptl_crystal_face_index_h
_exptl_crystal_face_index_k
_exptl_crystal_face_index_l
_exptl_crystal_face_perp_dist
1.00 -1.00 1.00 0.0580
-1.00 1.00 -1.00 0.0600
1.00 -1.00 2.00 0.0590
-1.00 1.00 -2.00 0.0450
-2.00 1.00 -1.00 0.0600
0.00 0.00 -1.00 0.0410
1.00 0.00 2.00 0.0480
-1.00 0.00 -2.00 0.0290
2.00 0.00 1.00 0.0630
-2.00 0.00 -1.00 0.0410
-2.00 1.00 2.00 0.0570
2.00 -1.00 -2.00 0.0590
1.00 1.00 2.00 0.0580
-1.00 -1.00 -2.00 0.0370
1.00 2.00 1.00 0.0750
-1.00 -2.00 -1.00 0.0360
2.00 0.00 -1.00 0.0560

loop_
_geom_angle_atom_site_label_1
_geom_angle_atom_site_label_2
_geom_angle_atom_site_label_3
_geom_angle
_geom_angle_site_symmetry_1
_geom_angle_site_symmetry_3
_geom_angle_publ_flag
C9 B1 C1 138.26(13) . . ?
C9 B1 C29 116.36(12) . . ?
C1 B1 C29 105.35(11) . . ?
C9 N1 C17 124.95(11) . . ?
C9 N1 C10 115.65(11) . . ?
C17 N1 C10 119.39(11) . . ?
C6 C1 C2 112.32(12) . . ?
C6 C1 B1 128.99(13) . . ?
C2 C1 B1 118.59(12) . . ?
C29 N2 C30 110.33(12) . . ?
C29 N2 C32 124.70(12) . . ?
C30 N2 C32 124.70(12) . . ?
C3 C2 C1 124.62(13) . . ?
C3 C2 H2 117.7 . . ?
C1 C2 H2 117.7 . . ?
C2 C3 C4 121.22(13) . . ?
C2 C3 C7 117.64(13) . . ?
C4 C3 C7 121.15(13) . . ?
C29 N3 C31 110.55(12) . . ?
C29 N3 C35 124.27(12) . . ?
C31 N3 C35 125.14(12) . . ?
C3 C4 C5 116.39(13) . . ?
C3 C4 H4 121.8 . . ?
C5 C4 H4 121.8 . . ?
C4 C5 C6 122.43(13) . . ?
C4 C5 C8 118.96(13) . . ?
C6 C5 C8 118.60(13) . . ?
C5 C6 C1 122.98(13) . . ?
C5 C6 H6 118.5 . . ?
C1 C6 H6 118.5 . . ?
F2 C7 F3 106.04(12) . . ?
F2 C7 F1 105.58(12) . . ?
F3 C7 F1 105.48(12) . . ?
F2 C7 C3 112.82(12) . . ?
F3 C7 C3 113.58(12) . . ?
F1 C7 C3 112.65(13) . . ?
F5 C8 F6 105.80(12) . . ?
F5 C8 F4 105.72(12) . . ?
F6 C8 F4 106.09(12) . . ?
F5 C8 C5 113.01(12) . . ?
F6 C8 C5 112.82(12) . . ?
F4 C8 C5 112.77(12) . . ?
N1 C9 B1 131.22(12) . . ?
N1 C9 C12 104.34(11) . . ?
B1 C9 C12 124.43(12) . . ?
N1 C10 C11 99.78(11) . . ?
N1 C10 C13 113.06(13) . . ?
C11 C10 C13 111.87(13) . . ?
N1 C10 C14 113.06(12) . . ?
C11 C10 C14 111.84(13) . . ?
C13 C10 C14 107.26(13) . . ?
C10 C11 C12 107.21(11) . . ?
C10 C11 H11A 110.3 . . ?
C12 C11 H11A 110.3 . . ?
C10 C11 H11B 110.3 . . ?
C12 C11 H11B 110.3 . . ?
H11A C11 H11B 108.5 . . ?
C16 C12 C15 107.27(13) . . ?
C16 C12 C11 107.01(12) . . ?
C15 C12 C11 111.12(12) . . ?
C16 C12 C9 114.66(12) . . ?
C15 C12 C9 112.81(12) . . ?
C11 C12 C9 103.84(11) . . ?
C10 C13 H13A 109.5 . . ?
C10 C13 H13B 109.5 . . ?
H13A C13 H13B 109.5 . . ?
C10 C13 H13C 109.5 . . ?
H13A C13 H13C 109.5 . . ?
H13B C13 H13C 109.5 . . ?
C10 C14 H14A 109.5 . . ?
C10 C14 H14B 109.5 . . ?
H14A C14 H14B 109.5 . . ?
C10 C14 H14C 109.5 . . ?
H14A C14 H14C 109.5 . . ?
H14B C14 H14C 109.5 . . ?
C12 C16 H16A 109.5 . . ?
C12 C16 H16B 109.5 . . ?
H16A C16 H16B 109.5 . . ?
C12 C16 H16C 109.5 . . ?
H16A C16 H16C 109.5 . . ?
H16B C16 H16C 109.5 . . ?
C12 C15 H15A 109.5 . . ?
C12 C15 H15B 109.5 . . ?
H15A C15 H15B 109.5 . . ?
C12 C15 H15C 109.5 . . ?
H15A C15 H15C 109.5 . . ?
H15B C15 H15C 109.5 . . ?
C22 C17 C18 120.95(13) . . ?
C22 C17 N1 120.58(12) . . ?
C18 C17 N1 118.46(12) . . ?
C19 C18 C17 118.21(13) . . ?
C19 C18 C26 119.24(14) . . ?
C17 C18 C26 122.39(13) . . ?
C20 C19 C18 121.41(14) . . ?
C20 C19 H19 119.3 . . ?
C18 C19 H19 119.3 . . ?
C21 C20 C19 119.94(14) . . ?
C21 C20 H20 120.0 . . ?
C19 C20 H20 120.0 . . ?
C20 C21 C22 121.25(14) . . ?
C20 C21 H21 119.4 . . ?
C22 C21 H21 119.4 . . ?
C21 C22 C17 118.07(13) . . ?
C21 C22 C23 118.94(13) . . ?
C17 C22 C23 122.88(12) . . ?
C22 C23 C24 112.17(12) . . ?
C22 C23 C25 111.16(12) . . ?
C24 C23 C25 108.75(12) . . ?
C22 C23 H23 108.2 . . ?
C24 C23 H23 108.2 . . ?
C25 C23 H23 108.2 . . ?
C23 C24 H24A 109.5 . . ?
C23 C24 H24B 109.5 . . ?
H24A C24 H24B 109.5 . . ?
C23 C24 H24C 109.5 . . ?
H24A C24 H24C 109.5 . . ?
H24B C24 H24C 109.5 . . ?
C23 C25 H25A 109.5 . . ?
C23 C25 H25B 109.5 . . ?
H25A C25 H25B 109.5 . . ?
C23 C25 H25C 109.5 . . ?
H25A C25 H25C 109.5 . . ?
H25B C25 H25C 109.5 . . ?
C18 C26 C27 110.69(13) . . ?
C18 C26 C28 113.03(14) . . ?
C27 C26 C28 110.11(14) . . ?
C18 C26 H26 107.6 . . ?
C27 C26 H26 107.6 . . ?
C28 C26 H26 107.6 . . ?
C26 C27 H27A 109.5 . . ?
C26 C27 H27B 109.5 . . ?
H27A C27 H27B 109.5 . . ?
C26 C27 H27C 109.5 . . ?
H27A C27 H27C 109.5 . . ?
H27B C27 H27C 109.5 . . ?
C26 C28 H28A 109.5 . . ?
C26 C28 H28B 109.5 . . ?
H28A C28 H28B 109.5 . . ?
C26 C28 H28C 109.5 . . ?
H28A C28 H28C 109.5 . . ?
H28B C28 H28C 109.5 . . ?
N3 C29 N2 104.91(12) . . ?
N3 C29 B1 127.79(12) . . ?
N2 C29 B1 125.50(12) . . ?
C31 C30 N2 107.07(13) . . ?
C31 C30 H30 126.5 . . ?
N2 C30 H30 126.5 . . ?
C30 C31 N3 107.13(12) . . ?
C30 C31 H31 126.4 . . ?
N3 C31 H31 126.4 . . ?
N2 C32 C33 110.66(12) . . ?
N2 C32 C34 110.51(12) . . ?
C33 C32 C34 111.49(14) . . ?
N2 C32 H32 108.0 . . ?
C33 C32 H32 108.0 . . ?
C34 C32 H32 108.0 . . ?
C32 C33 H33A 109.5 . . ?
C32 C33 H33B 109.5 . . ?
H33A C33 H33B 109.5 . . ?
C32 C33 H33C 109.5 . . ?
H33A C33 H33C 109.5 . . ?
H33B C33 H33C 109.5 . . ?
C32 C34 H34A 109.5 . . ?
C32 C34 H34B 109.5 . . ?
H34A C34 H34B 109.5 . . ?
C32 C34 H34C 109.5 . . ?
H34A C34 H34C 109.5 . . ?
H34B C34 H34C 109.5 . . ?
N3 C35 C37 111.58(12) . . ?
N3 C35 C36 110.23(12) . . ?
C37 C35 C36 111.23(13) . . ?
N3 C35 H35 107.9 . . ?
C37 C35 H35 107.9 . . ?
C36 C35 H35 107.9 . . ?
C35 C36 H36A 109.5 . . ?
C35 C36 H36B 109.5 . . ?
H36A C36 H36B 109.5 . . ?
C35 C36 H36C 109.5 . . ?
H36A C36 H36C 109.5 . . ?
H36B C36 H36C 109.5 . . ?
C35 C37 H37A 109.5 . . ?
C35 C37 H37B 109.5 . . ?
H37A C37 H37B 109.5 . . ?
C35 C37 H37C 109.5 . . ?
H37A C37 H37C 109.5 . . ?
H37B C37 H37C 109.5 . . ?

loop_
_geom_bond_atom_site_label_1
_geom_bond_atom_site_label_2
_geom_bond_distance
_geom_bond_site_symmetry_2
_geom_bond_publ_flag
B1 C9 1.481(2) . ?
B1 C1 1.605(2) . ?
B1 C29 1.609(2) . ?
N1 C9 1.4175(18) . ?
N1 C17 1.4270(17) . ?
N1 C10 1.4858(18) . ?
F1 C7 1.3445(19) . ?
C1 C6 1.4172(19) . ?
C1 C2 1.423(2) . ?
N2 C29 1.3620(18) . ?
N2 C30 1.3798(18) . ?
N2 C32 1.4878(18) . ?
F2 C7 1.3431(17) . ?
C2 C3 1.381(2) . ?
C2 H2 0.9500 . ?
C3 C4 1.387(2) . ?
C3 C7 1.490(2) . ?
N3 C29 1.3564(17) . ?
N3 C31 1.3784(19) . ?
N3 C35 1.4837(19) . ?
F3 C7 1.3445(17) . ?
C4 C5 1.387(2) . ?
C4 H4 0.9500 . ?
F4 C8 1.3437(17) . ?
C5 C6 1.393(2) . ?
C5 C8 1.494(2) . ?
F5 C8 1.3380(18) . ?
C6 H6 0.9500 . ?
F6 C8 1.3404(17) . ?
C9 C12 1.5618(19) . ?
C10 C11 1.5217(19) . ?
C10 C13 1.527(2) . ?
C10 C14 1.536(2) . ?
C11 C12 1.539(2) . ?
C11 H11A 0.9900 . ?
C11 H11B 0.9900 . ?
C12 C16 1.535(2) . ?
C12 C15 1.537(2) . ?
C13 H13A 0.9800 . ?
C13 H13B 0.9800 . ?
C13 H13C 0.9800 . ?
C14 H14A 0.9800 . ?
C14 H14B 0.9800 . ?
C14 H14C 0.9800 . ?
C16 H16A 0.9800 . ?
C16 H16B 0.9800 . ?
C16 H16C 0.9800 . ?
C15 H15A 0.9800 . ?
C15 H15B 0.9800 . ?
C15 H15C 0.9800 . ?
C17 C22 1.410(2) . ?
C17 C18 1.410(2) . ?
C18 C19 1.391(2) . ?
C18 C26 1.525(2) . ?
C19 C20 1.382(2) . ?
C19 H19 0.9500 . ?
C20 C21 1.378(2) . ?
C20 H20 0.9500 . ?
C21 C22 1.399(2) . ?
C21 H21 0.9500 . ?
C22 C23 1.518(2) . ?
C23 C24 1.534(2) . ?
C23 C25 1.535(2) . ?
C23 H23 1.0000 . ?
C24 H24A 0.9800 . ?
C24 H24B 0.9800 . ?
C24 H24C 0.9800 . ?
C25 H25A 0.9800 . ?
C25 H25B 0.9800 . ?
C25 H25C 0.9800 . ?
C26 C27 1.536(2) . ?
C26 C28 1.536(2) . ?
C26 H26 1.0000 . ?
C27 H27A 0.9800 . ?
C27 H27B 0.9800 . ?
C27 H27C 0.9800 . ?
C28 H28A 0.9800 . ?
C28 H28B 0.9800 . ?
C28 H28C 0.9800 . ?
C30 C31 1.345(2) . ?
C30 H30 0.9500 . ?
C31 H31 0.9500 . ?
C32 C33 1.520(2) . ?
C32 C34 1.522(2) . ?
C32 H32 1.0000 . ?
C33 H33A 0.9800 . ?
C33 H33B 0.9800 . ?
C33 H33C 0.9800 . ?
C34 H34A 0.9800 . ?
C34 H34B 0.9800 . ?
C34 H34C 0.9800 . ?
C35 C37 1.521(2) . ?
C35 C36 1.523(2) . ?
C35 H35 1.0000 . ?
C36 H36A 0.9800 . ?
C36 H36B 0.9800 . ?
C36 H36C 0.9800 . ?
C37 H37A 0.9800 . ?
C37 H37B 0.9800 . ?
C37 H37C 0.9800 . ?

loop_
_geom_torsion_atom_site_label_1
_geom_torsion_atom_site_label_2
_geom_torsion_atom_site_label_3
_geom_torsion_atom_site_label_4
_geom_torsion
_geom_torsion_site_symmetry_1
_geom_torsion_site_symmetry_2
_geom_torsion_site_symmetry_3
_geom_torsion_site_symmetry_4
_geom_torsion_publ_flag
C9 B1 C1 C6 -9.8(3) . . . . ?
C29 B1 C1 C6 172.24(13) . . . . ?
C9 B1 C1 C2 174.24(16) . . . . ?
C29 B1 C1 C2 -3.69(16) . . . . ?
C6 C1 C2 C3 -1.4(2) . . . . ?
B1 C1 C2 C3 175.13(13) . . . . ?
C1 C2 C3 C4 1.8(2) . . . . ?
C1 C2 C3 C7 -178.03(13) . . . . ?
C2 C3 C4 C5 -0.2(2) . . . . ?
C7 C3 C4 C5 179.63(13) . . . . ?
C3 C4 C5 C6 -1.6(2) . . . . ?
C3 C4 C5 C8 176.94(13) . . . . ?
C4 C5 C6 C1 1.9(2) . . . . ?
C8 C5 C6 C1 -176.62(12) . . . . ?
C2 C1 C6 C5 -0.37(19) . . . . ?
B1 C1 C6 C5 -176.50(13) . . . . ?
C2 C3 C7 F2 53.82(19) . . . . ?
C4 C3 C7 F2 -125.99(15) . . . . ?
C2 C3 C7 F3 174.54(13) . . . . ?
C4 C3 C7 F3 -5.3(2) . . . . ?
C2 C3 C7 F1 -65.61(17) . . . . ?
C4 C3 C7 F1 114.58(15) . . . . ?
C4 C5 C8 F5 129.80(14) . . . . ?
C6 C5 C8 F5 -51.61(17) . . . . ?
C4 C5 C8 F6 -110.21(15) . . . . ?
C6 C5 C8 F6 68.37(17) . . . . ?
C4 C5 C8 F4 9.96(19) . . . . ?
C6 C5 C8 F4 -171.45(12) . . . . ?
C17 N1 C9 B1 8.6(2) . . . . ?
C10 N1 C9 B1 -170.49(14) . . . . ?
C17 N1 C9 C12 -171.91(12) . . . . ?
C10 N1 C9 C12 8.95(15) . . . . ?
C1 B1 C9 N1 -7.1(3) . . . . ?
C29 B1 C9 N1 170.67(13) . . . . ?
C1 B1 C9 C12 173.56(15) . . . . ?
C29 B1 C9 C12 -8.7(2) . . . . ?
C9 N1 C10 C11 -24.64(15) . . . . ?
C17 N1 C10 C11 156.17(12) . . . . ?
C9 N1 C10 C13 -143.60(13) . . . . ?
C17 N1 C10 C13 37.21(18) . . . . ?
C9 N1 C10 C14 94.28(15) . . . . ?
C17 N1 C10 C14 -84.91(16) . . . . ?
N1 C10 C11 C12 29.95(15) . . . . ?
C13 C10 C11 C12 149.78(13) . . . . ?
C14 C10 C11 C12 -89.87(15) . . . . ?
C10 C11 C12 C16 -147.85(13) . . . . ?
C10 C11 C12 C15 95.34(14) . . . . ?
C10 C11 C12 C9 -26.21(15) . . . . ?
N1 C9 C12 C16 127.24(13) . . . . ?
B1 C9 C12 C16 -53.27(19) . . . . ?
N1 C9 C12 C15 -109.56(13) . . . . ?
B1 C9 C12 C15 69.93(17) . . . . ?
N1 C9 C12 C11 10.84(14) . . . . ?
B1 C9 C12 C11 -169.67(13) . . . . ?
C9 N1 C17 C22 -89.75(17) . . . . ?
C10 N1 C17 C22 89.36(16) . . . . ?
C9 N1 C17 C18 91.20(16) . . . . ?
C10 N1 C17 C18 -89.69(16) . . . . ?
C22 C17 C18 C19 -3.8(2) . . . . ?
N1 C17 C18 C19 175.20(13) . . . . ?
C22 C17 C18 C26 171.59(13) . . . . ?
N1 C17 C18 C26 -9.4(2) . . . . ?
C17 C18 C19 C20 0.6(2) . . . . ?
C26 C18 C19 C20 -175.01(14) . . . . ?
C18 C19 C20 C21 2.1(2) . . . . ?
C19 C20 C21 C22 -1.6(2) . . . . ?
C20 C21 C22 C17 -1.6(2) . . . . ?
C20 C21 C22 C23 174.64(13) . . . . ?
C18 C17 C22 C21 4.4(2) . . . . ?
N1 C17 C22 C21 -174.67(12) . . . . ?
C18 C17 C22 C23 -171.75(13) . . . . ?
N1 C17 C22 C23 9.2(2) . . . . ?
C21 C22 C23 C24 58.47(17) . . . . ?
C17 C22 C23 C24 -125.46(15) . . . . ?
C21 C22 C23 C25 -63.53(17) . . . . ?
C17 C22 C23 C25 112.54(15) . . . . ?
C19 C18 C26 C27 75.71(18) . . . . ?
C17 C18 C26 C27 -99.68(17) . . . . ?
C19 C18 C26 C28 -48.3(2) . . . . ?
C17 C18 C26 C28 136.27(16) . . . . ?
C31 N3 C29 N2 -1.17(15) . . . . ?
C35 N3 C29 N2 -178.73(12) . . . . ?
C31 N3 C29 B1 164.03(13) . . . . ?
C35 N3 C29 B1 -13.5(2) . . . . ?
C30 N2 C29 N3 1.37(15) . . . . ?
C32 N2 C29 N3 175.63(12) . . . . ?
C30 N2 C29 B1 -164.27(13) . . . . ?
C32 N2 C29 B1 10.0(2) . . . . ?
C9 B1 C29 N3 104.63(16) . . . . ?
C1 B1 C29 N3 -76.90(16) . . . . ?
C9 B1 C29 N2 -93.02(17) . . . . ?
C1 B1 C29 N2 85.45(16) . . . . ?
C29 N2 C30 C31 -1.08(16) . . . . ?
C32 N2 C30 C31 -175.33(13) . . . . ?
N2 C30 C31 N3 0.33(16) . . . . ?
C29 N3 C31 C30 0.54(16) . . . . ?
C35 N3 C31 C30 178.07(13) . . . . ?
C29 N2 C32 C33 -98.21(16) . . . . ?
C30 N2 C32 C33 75.23(17) . . . . ?
C29 N2 C32 C34 137.80(14) . . . . ?
C30 N2 C32 C34 -48.76(19) . . . . ?
C29 N3 C35 C37 97.54(16) . . . . ?
C31 N3 C35 C37 -79.66(17) . . . . ?
C29 N3 C35 C36 -138.34(14) . . . . ?
C31 N3 C35 C36 44.45(19) . . . . ?
